data_7707274
loop_
_publ_author_name
'Jha, Vikesh Kumar'
'Das, Sanghamitra'
'Subramaniyan, Vasudevan'
'Guchhait, Tapas'
'Dakua, Kishan Kumar'
'Mishra, Sabyashachi'
'Mani, Ganesan'

_publ_section_title
;
 Synthesis, structural characterization, and bonding analysis of
 two-coordinate copper(I) and silver(I) complexes of pyrrole-based
 bis(phosphinimine): new metal-pyrrole ring \p-interactions.
;
_journal_issue 23
_journal_name_full 'Dalton transactions (Cambridge, England : 2003)'
_journal_page_first 8036
_journal_page_last 8044
_journal_paper_doi 10.1039/d1dt01091c
_journal_volume 50
_journal_year 2021
_chemical_formula_moiety 'C36 H45 Ag N3 P2 Si2, C4 H8 O, B F4'
_chemical_formula_sum 'C40 H53 Ag B F4 N3 O P2 Si2'
_chemical_formula_weight 904.65
_space_group_crystal_system triclinic
_space_group_IT_number 2
_space_group_name_Hall '-P 1'
_space_group_name_H-M_alt 'P -1'
_atom_sites_solution_hydrogens mixed
_atom_sites_solution_primary dual
_audit_creation_date 2021-03-17
_audit_creation_method
;
Olex2 1.3-alpha
(compiled 2020.11.12 svn.r5f609507 for OlexSys, GUI svn.r6272)
;
_audit_update_record
;
2021-03-31 deposited with the CCDC.	2021-04-29 downloaded from the CCDC.
;
_cell_angle_alpha 104.166(4)
_cell_angle_beta 105.854(3)
_cell_angle_gamma 94.077(4)
_cell_formula_units_Z 2
_cell_length_a 10.9222(13)
_cell_length_b 13.9473(17)
_cell_length_c 15.3874(18)
_cell_measurement_reflns_used 25086
_cell_measurement_temperature 100.15
_cell_measurement_theta_max 25
_cell_measurement_theta_min 1.5
_cell_volume 2162.3(5)
_computing_molecular_graphics 'Olex2 1.3-alpha (Dolomanov et al., 2009)'
_computing_publication_material 'Olex2 1.3-alpha (Dolomanov et al., 2009)'
_computing_structure_refinement 'SHELXL 2018/3 (Sheldrick, 2015)'
_computing_structure_solution 'SHELXT  (Sheldrick, 2015)'
_diffrn_ambient_temperature 100.15
_diffrn_measured_fraction_theta_full 0.983
_diffrn_measured_fraction_theta_max 0.983
_diffrn_measurement_device_type 'Bruker-APEX II'
_diffrn_radiation_type MoK\a
_diffrn_radiation_wavelength 0.71073
_diffrn_reflns_av_R_equivalents 0.0614
_diffrn_reflns_av_unetI/netI 0.0647
_diffrn_reflns_Laue_measured_fraction_full 0.983
_diffrn_reflns_Laue_measured_fraction_max 0.983
_diffrn_reflns_limit_h_max 12
_diffrn_reflns_limit_h_min -12
_diffrn_reflns_limit_k_max 16
_diffrn_reflns_limit_k_min -16
_diffrn_reflns_limit_l_max 18
_diffrn_reflns_limit_l_min -18
_diffrn_reflns_number 25086
_diffrn_reflns_point_group_measured_fraction_full 0.983
_diffrn_reflns_point_group_measured_fraction_max 0.983
_diffrn_reflns_theta_full 24.827
_diffrn_reflns_theta_max 24.827
_diffrn_reflns_theta_min 1.523
_exptl_absorpt_coefficient_mu 0.647
_exptl_absorpt_correction_T_max 1.00
_exptl_absorpt_correction_T_min 0.93
_exptl_absorpt_correction_type multi-scan
_exptl_absorpt_process_details SADABS
_exptl_crystal_colour colourless
_exptl_crystal_colour_primary colourless
_exptl_crystal_density_diffrn 1.389
_exptl_crystal_description prism
_exptl_crystal_F_000 936
_exptl_crystal_size_max 0.157
_exptl_crystal_size_mid 0.114
_exptl_crystal_size_min 0.064
_refine_diff_density_max 0.432
_refine_diff_density_min -0.571
_refine_diff_density_rms 0.087
_refine_ls_extinction_method none
_refine_ls_goodness_of_fit_ref 1.054
_refine_ls_hydrogen_treatment mixed
_refine_ls_matrix_type full
_refine_ls_number_parameters 491
_refine_ls_number_reflns 7344
_refine_ls_number_restraints 0
_refine_ls_restrained_S_all 1.054
_refine_ls_R_factor_all 0.0598
_refine_ls_R_factor_gt 0.0414
_refine_ls_shift/su_max 0.001
_refine_ls_shift/su_mean 0.000
_refine_ls_structure_factor_coef Fsqd
_refine_ls_weighting_details 'w=1/[\s^2^(Fo^2^)+(0.0339P)^2^+0.6801P] where P=(Fo^2^+2Fc^2^)/3'
_refine_ls_weighting_scheme calc
_refine_ls_wR_factor_gt 0.0836
_refine_ls_wR_factor_ref 0.0920
_reflns_Friedel_coverage 0.000
_reflns_number_gt 5758
_reflns_number_total 7344
_reflns_threshold_expression 'I > 2\s(I)'
_cod_data_source_file d1dt01091c2.cif
_cod_data_source_block AgBF4
_cod_depositor_comments 'Adding full bibliography for 7707271--7707274.cif.'
_cod_original_cell_volume 2162.3(4)
_cod_database_code 7707274
_shelx_shelxl_version_number 2018/3
_shelx_space_group_comment
;
The symmetry employed for this shelxl refinement is uniquely defined
by the following loop, which should always be used as a source of
symmetry information in preference to the above space-group names.
They are only intended as comments.
;
_shelx_estimated_absorpt_t_max 0.960
_shelx_estimated_absorpt_t_min 0.905
_olex2_refinement_description
;
1.a Secondary CH2 refined with riding coordinates:
 C16(H16A,H16B), C21(H21A,H21B), C37(H37A,H37B), C38(H38A,H38B), C39(H39A,
 H39B), C40(H40A,H40B)
1.b Me refined with riding coordinates:
 C1(H1A,H1B,H1C), C2(H2A,H2B,H2C), C3(H3A,H3B,H3C), C34(H34A,H34B,H34C),
 C35(H35A,H35B,H35C), C36(H36A,H36B,H36C)
1.c Aromatic/amide H refined with riding coordinates:
 C5(H5), C6(H6), C7(H7), C8(H8), C9(H9), C11(H11), C12(H12), C13(H13),
 C14(H14), C15(H15), C18(H18), C19(H19), C23(H23), C24(H24), C25(H25), C26(H26),
  C27(H27), C29(H29), C30(H30), C31(H31), C32(H32), C33(H33)
;
_olex2_submission_special_instructions 'No special instructions were received'

loop_
_space_group_symop_operation_xyz
'x, y, z'
'-x, -y, -z'

loop_
_atom_site_label
_atom_site_type_symbol
_atom_site_fract_x
_atom_site_fract_y
_atom_site_fract_z
_atom_site_U_iso_or_equiv
_atom_site_adp_type
_atom_site_occupancy
_atom_site_site_symmetry_order
_atom_site_calc_flag
_atom_site_refinement_flags_posn
_atom_site_refinement_flags_adp
_atom_site_refinement_flags_occupancy
_atom_site_disorder_assembly
_atom_site_disorder_group
C1 C 0.2210(4) 0.7708(3) 0.2767(3) 0.0340(10) Uani 1 1 d . . . . .
H1A H 0.171344 0.767496 0.320432 0.051 Uiso 1 1 calc R U . . .
H1B H 0.226207 0.837838 0.267449 0.051 Uiso 1 1 calc R U . . .
H1C H 0.178627 0.721318 0.216284 0.051 Uiso 1 1 calc R U . . .
C2 C 0.4716(4) 0.8405(3) 0.4394(3) 0.0317(10) Uani 1 1 d . . . . .
H2A H 0.423760 0.839720 0.484682 0.048 Uiso 1 1 calc R U . . .
H2B H 0.558587 0.825779 0.464634 0.048 Uiso 1 1 calc R U . . .
H2C H 0.476899 0.906576 0.428094 0.048 Uiso 1 1 calc R U . . .
C3 C 0.3767(4) 0.6204(3) 0.3542(3) 0.0373(11) Uani 1 1 d . . . . .
H3A H 0.325182 0.621737 0.397515 0.056 Uiso 1 1 calc R U . . .
H3B H 0.336177 0.566951 0.296198 0.056 Uiso 1 1 calc R U . . .
H3C H 0.463511 0.608092 0.383678 0.056 Uiso 1 1 calc R U . . .
C4 C 0.3928(3) 0.5508(3) 0.1359(2) 0.0208(8) Uani 1 1 d . . . . .
C5 C 0.2604(4) 0.5501(3) 0.0991(3) 0.0265(9) Uani 1 1 d . . . . .
H5 H 0.229348 0.608358 0.085550 0.032 Uiso 1 1 calc R U . . .
C6 C 0.1751(4) 0.4654(3) 0.0824(3) 0.0284(9) Uani 1 1 d . . . . .
H6 H 0.085325 0.465755 0.057994 0.034 Uiso 1 1 calc R U . . .
C7 C 0.2193(4) 0.3797(3) 0.1011(3) 0.0298(9) Uani 1 1 d . . . . .
H7 H 0.159867 0.321542 0.089581 0.036 Uiso 1 1 calc R U . . .
C8 C 0.3490(4) 0.3788(3) 0.1363(3) 0.0284(9) Uani 1 1 d . . . . .
H8 H 0.378958 0.319736 0.148520 0.034 Uiso 1 1 calc R U . . .
C9 C 0.4363(4) 0.4634(3) 0.1540(2) 0.0244(9) Uani 1 1 d . . . . .
H9 H 0.525878 0.462194 0.178484 0.029 Uiso 1 1 calc R U . . .
C10 C 0.6635(3) 0.6383(3) 0.1993(2) 0.0222(8) Uani 1 1 d . . . . .
C11 C 0.7145(4) 0.5809(3) 0.1333(3) 0.0285(9) Uani 1 1 d . . . . .
H11 H 0.663048 0.554513 0.069678 0.034 Uiso 1 1 calc R U . . .
C12 C 0.8402(4) 0.5630(3) 0.1611(3) 0.0353(10) Uani 1 1 d . . . . .
H12 H 0.875601 0.524743 0.116382 0.042 Uiso 1 1 calc R U . . .
C13 C 0.9141(4) 0.6003(3) 0.2533(3) 0.0360(10) Uani 1 1 d . . . . .
H13 H 1.000575 0.587918 0.271942 0.043 Uiso 1 1 calc R U . . .
C14 C 0.8637(4) 0.6555(3) 0.3190(3) 0.0350(10) Uani 1 1 d . . . . .
H14 H 0.915064 0.680475 0.382716 0.042 Uiso 1 1 calc R U . . .
C15 C 0.7386(4) 0.6745(3) 0.2920(3) 0.0273(9) Uani 1 1 d . . . . .
H15 H 0.703913 0.712530 0.337247 0.033 Uiso 1 1 calc R U . . .
C16 C 0.4774(3) 0.7011(3) 0.0584(2) 0.0217(8) Uani 1 1 d . . . . .
H16A H 0.497520 0.646932 0.011741 0.026 Uiso 1 1 calc R U . . .
H16B H 0.385958 0.708449 0.033242 0.026 Uiso 1 1 calc R U . . .
C17 C 0.5601(3) 0.7966(3) 0.0710(2) 0.0221(8) Uani 1 1 d . . . . .
C18 C 0.6872(4) 0.8165(3) 0.0788(2) 0.0262(9) Uani 1 1 d . . . . .
H18 H 0.743992 0.768529 0.071991 0.031 Uiso 1 1 calc R U . . .
C19 C 0.7194(4) 0.9207(3) 0.0987(2) 0.0248(9) Uani 1 1 d . . . . .
H19 H 0.801961 0.955389 0.107841 0.030 Uiso 1 1 calc R U . . .
C20 C 0.6115(3) 0.9636(3) 0.1025(2) 0.0197(8) Uani 1 1 d . . . . .
C21 C 0.5979(3) 1.0719(3) 0.1293(2) 0.0215(8) Uani 1 1 d . . . . .
H21A H 0.526373 1.085108 0.080272 0.026 Uiso 1 1 calc R U . . .
H21B H 0.677854 1.112558 0.132553 0.026 Uiso 1 1 calc R U . . .
C22 C 0.6059(3) 1.2436(3) 0.2821(2) 0.0207(8) Uani 1 1 d . . . . .
C23 C 0.6963(3) 1.2969(3) 0.2555(3) 0.0257(9) Uani 1 1 d . . . . .
H23 H 0.732410 1.263492 0.209017 0.031 Uiso 1 1 calc R U . . .
C24 C 0.7327(4) 1.3988(3) 0.2975(3) 0.0297(9) Uani 1 1 d . . . . .
H24 H 0.794107 1.434930 0.279534 0.036 Uiso 1 1 calc R U . . .
C25 C 0.6813(4) 1.4478(3) 0.3647(3) 0.0344(10) Uani 1 1 d . . . . .
H25 H 0.708995 1.517285 0.393771 0.041 Uiso 1 1 calc R U . . .
C26 C 0.5892(4) 1.3974(3) 0.3907(3) 0.0331(10) Uani 1 1 d . . . . .
H26 H 0.552477 1.431949 0.436353 0.040 Uiso 1 1 calc R U . . .
C27 C 0.5516(4) 1.2952(3) 0.3486(3) 0.0274(9) Uani 1 1 d . . . . .
H27 H 0.487953 1.260042 0.365355 0.033 Uiso 1 1 calc R U . . .
C28 C 0.3953(3) 1.0829(2) 0.2186(2) 0.0189(8) Uani 1 1 d . . . . .
C29 C 0.3105(3) 1.0978(3) 0.1386(3) 0.0252(9) Uani 1 1 d . . . . .
H29 H 0.343263 1.119599 0.094379 0.030 Uiso 1 1 calc R U . . .
C30 C 0.1795(4) 1.0810(3) 0.1232(3) 0.0332(10) Uani 1 1 d . . . . .
H30 H 0.122456 1.091411 0.068541 0.040 Uiso 1 1 calc R U . . .
C31 C 0.1307(4) 1.0491(3) 0.1869(3) 0.0353(10) Uani 1 1 d . . . . .
H31 H 0.040307 1.036862 0.175533 0.042 Uiso 1 1 calc R U . . .
C32 C 0.2130(3) 1.0350(3) 0.2670(3) 0.0304(9) Uani 1 1 d . . . . .
H32 H 0.179484 1.013876 0.311196 0.036 Uiso 1 1 calc R U . . .
C33 C 0.3448(3) 1.0519(3) 0.2825(3) 0.0222(8) Uani 1 1 d . . . . .
H33 H 0.401441 1.042097 0.337671 0.027 Uiso 1 1 calc R U . . .
C34 C 0.9161(4) 1.0692(3) 0.3330(3) 0.0415(11) Uani 1 1 d . . . . .
H34A H 1.002164 1.087556 0.378670 0.062 Uiso 1 1 calc R U . . .
H34B H 0.904302 0.998862 0.297400 0.062 Uiso 1 1 calc R U . . .
H34C H 0.906680 1.111324 0.289752 0.062 Uiso 1 1 calc R U . . .
C35 C 0.8278(4) 1.2200(3) 0.4694(3) 0.0357(10) Uani 1 1 d . . . . .
H35A H 0.915889 1.233231 0.512015 0.054 Uiso 1 1 calc R U . . .
H35B H 0.818900 1.264871 0.428722 0.054 Uiso 1 1 calc R U . . .
H35C H 0.767127 1.231293 0.506127 0.054 Uiso 1 1 calc R U . . .
C36 C 0.8068(4) 1.0056(3) 0.4754(3) 0.0347(10) Uani 1 1 d . . . . .
H36A H 0.893017 1.021370 0.520885 0.052 Uiso 1 1 calc R U . . .
H36B H 0.742284 1.016304 0.508953 0.052 Uiso 1 1 calc R U . . .
H36C H 0.792323 0.935568 0.438317 0.052 Uiso 1 1 calc R U . . .
C37 C 0.7633(5) 0.7005(4) 0.5807(3) 0.0503(13) Uani 1 1 d . . . . .
H37A H 0.672631 0.677679 0.541654 0.060 Uiso 1 1 calc R U . . .
H37B H 0.781848 0.773755 0.592056 0.060 Uiso 1 1 calc R U . . .
C38 C 0.7848(5) 0.6748(3) 0.6733(3) 0.0478(12) Uani 1 1 d . . . . .
H38A H 0.785876 0.734090 0.724544 0.057 Uiso 1 1 calc R U . . .
H38B H 0.717506 0.620927 0.668983 0.057 Uiso 1 1 calc R U . . .
C39 C 0.9138(5) 0.6407(4) 0.6884(3) 0.0594(14) Uani 1 1 d . . . . .
H39A H 0.983892 0.697593 0.721949 0.071 Uiso 1 1 calc R U . . .
H39B H 0.921153 0.590419 0.724468 0.071 Uiso 1 1 calc R U . . .
C40 C 0.9167(4) 0.5959(4) 0.5905(3) 0.0553(14) Uani 1 1 d . . . . .
H40A H 1.006454 0.599572 0.588051 0.066 Uiso 1 1 calc R U . . .
H40B H 0.876538 0.524856 0.567904 0.066 Uiso 1 1 calc R U . . .
N1 N 0.4760(3) 0.7490(2) 0.2499(2) 0.0227(7) Uani 1 1 d . . . . .
N2 N 0.5142(3) 0.8871(2) 0.0860(2) 0.0198(7) Uani 1 1 d . . . . .
N3 N 0.6388(3) 1.0566(2) 0.31760(19) 0.0181(6) Uani 1 1 d . . . . .
O1 O 0.8461(3) 0.6525(2) 0.5342(2) 0.0491(8) Uani 1 1 d . . . . .
F1 F 0.1302(2) 0.8289(2) -0.10656(19) 0.0579(7) Uani 1 1 d . . . . .
F2 F 0.2463(2) 0.84043(18) 0.04424(19) 0.0538(7) Uani 1 1 d . . . . .
F3 F 0.1504(3) 0.69046(19) -0.0563(2) 0.0771(10) Uani 1 1 d . . . . .
F4 F 0.0301(2) 0.8025(2) -0.00313(18) 0.0536(7) Uani 1 1 d . . . . .
Si1 Si 0.38663(11) 0.74353(8) 0.32618(7) 0.0259(3) Uani 1 1 d . . . . .
Si2 Si 0.79286(10) 1.08813(8) 0.39591(7) 0.0246(2) Uani 1 1 d . . . . .
P1 P 0.50007(9) 0.66606(7) 0.16755(6) 0.0211(2) Uani 1 1 d . . . . .
P2 P 0.56633(9) 1.10938(7) 0.24203(6) 0.0182(2) Uani 1 1 d . . . . .
Ag1 Ag 0.56454(3) 0.89993(2) 0.27786(2) 0.02151(10) Uani 1 1 d . . . . .
B1 B 0.1382(5) 0.7899(4) -0.0311(4) 0.0371(12) Uani 1 1 d . . . . .
H2 H 0.434(4) 0.892(3) 0.081(3) 0.035(12) Uiso 1 1 d . . . . .

loop_
_atom_site_aniso_label
_atom_site_aniso_U_11
_atom_site_aniso_U_22
_atom_site_aniso_U_33
_atom_site_aniso_U_23
_atom_site_aniso_U_13
_atom_site_aniso_U_12
C1 0.035(2) 0.032(2) 0.037(3) 0.007(2) 0.017(2) -0.0003(19)
C2 0.041(3) 0.029(2) 0.027(2) 0.0058(18) 0.016(2) 0.0042(19)
C3 0.057(3) 0.029(2) 0.033(2) 0.0092(19) 0.024(2) 0.007(2)
C4 0.023(2) 0.022(2) 0.0156(19) 0.0031(15) 0.0051(16) 0.0030(16)
C5 0.028(2) 0.029(2) 0.024(2) 0.0068(17) 0.0079(18) 0.0077(18)
C6 0.020(2) 0.038(2) 0.025(2) 0.0056(18) 0.0066(18) 0.0026(18)
C7 0.035(2) 0.025(2) 0.025(2) 0.0004(17) 0.0104(19) -0.0085(18)
C8 0.037(3) 0.021(2) 0.026(2) 0.0055(17) 0.0090(19) 0.0018(18)
C9 0.025(2) 0.026(2) 0.022(2) 0.0055(17) 0.0089(17) 0.0061(17)
C10 0.024(2) 0.0198(19) 0.023(2) 0.0079(16) 0.0066(17) -0.0012(16)
C11 0.028(2) 0.033(2) 0.022(2) 0.0065(18) 0.0031(18) 0.0049(18)
C12 0.033(2) 0.043(3) 0.044(3) 0.027(2) 0.020(2) 0.013(2)
C13 0.017(2) 0.041(3) 0.054(3) 0.026(2) 0.006(2) 0.0027(19)
C14 0.025(2) 0.033(2) 0.034(2) 0.007(2) -0.006(2) -0.0107(19)
C15 0.032(2) 0.020(2) 0.027(2) 0.0065(17) 0.0056(19) -0.0024(17)
C16 0.025(2) 0.0217(19) 0.018(2) 0.0051(16) 0.0055(16) 0.0054(16)
C17 0.025(2) 0.027(2) 0.0143(19) 0.0064(16) 0.0050(16) 0.0024(17)
C18 0.026(2) 0.030(2) 0.024(2) 0.0051(17) 0.0112(18) 0.0067(18)
C19 0.023(2) 0.031(2) 0.020(2) 0.0030(17) 0.0103(17) -0.0003(17)
C20 0.021(2) 0.026(2) 0.0128(19) 0.0062(15) 0.0062(16) -0.0036(17)
C21 0.022(2) 0.025(2) 0.0143(19) 0.0035(16) 0.0039(16) -0.0029(16)
C22 0.019(2) 0.023(2) 0.0178(19) 0.0064(16) 0.0016(16) 0.0017(16)
C23 0.025(2) 0.027(2) 0.025(2) 0.0103(17) 0.0056(17) 0.0010(17)
C24 0.027(2) 0.025(2) 0.034(2) 0.0129(19) 0.0032(19) -0.0044(18)
C25 0.040(3) 0.023(2) 0.033(2) 0.0074(19) 0.000(2) -0.0017(19)
C26 0.045(3) 0.021(2) 0.030(2) 0.0009(18) 0.012(2) 0.0040(19)
C27 0.029(2) 0.026(2) 0.027(2) 0.0076(18) 0.0085(18) -0.0019(18)
C28 0.018(2) 0.0183(19) 0.020(2) 0.0043(15) 0.0067(16) 0.0004(15)
C29 0.027(2) 0.029(2) 0.022(2) 0.0077(17) 0.0096(18) 0.0066(18)
C30 0.025(2) 0.038(2) 0.033(2) 0.0055(19) 0.0045(19) 0.0091(19)
C31 0.016(2) 0.043(3) 0.041(3) 0.005(2) 0.006(2) 0.0017(19)
C32 0.020(2) 0.033(2) 0.039(3) 0.0084(19) 0.0113(19) 0.0031(18)
C33 0.021(2) 0.022(2) 0.025(2) 0.0084(16) 0.0071(17) 0.0061(16)
C34 0.022(2) 0.068(3) 0.036(3) 0.018(2) 0.006(2) 0.010(2)
C35 0.030(2) 0.042(3) 0.027(2) 0.010(2) -0.0019(19) -0.011(2)
C36 0.024(2) 0.048(3) 0.031(2) 0.017(2) 0.0007(19) 0.005(2)
C37 0.060(3) 0.052(3) 0.043(3) 0.011(2) 0.022(3) 0.025(3)
C38 0.063(3) 0.045(3) 0.046(3) 0.014(2) 0.029(3) 0.020(2)
C39 0.055(3) 0.078(4) 0.043(3) 0.015(3) 0.013(3) 0.017(3)
C40 0.037(3) 0.074(4) 0.048(3) 0.006(3) 0.009(2) 0.018(3)
N1 0.0272(18) 0.0200(16) 0.0218(17) 0.0054(13) 0.0089(14) 0.0035(14)
N2 0.0174(18) 0.0233(17) 0.0184(17) 0.0050(13) 0.0056(14) 0.0016(14)
N3 0.0151(16) 0.0207(16) 0.0164(16) 0.0061(13) 0.0019(13) -0.0026(13)
O1 0.053(2) 0.055(2) 0.0390(19) 0.0095(16) 0.0159(16) 0.0060(17)
F1 0.0511(17) 0.0695(19) 0.0702(19) 0.0367(16) 0.0296(15) 0.0105(14)
F2 0.0202(13) 0.0478(16) 0.0748(19) -0.0023(14) 0.0027(13) 0.0006(11)
F3 0.075(2) 0.0338(16) 0.086(2) 0.0032(15) -0.0238(17) 0.0158(14)
F4 0.0254(14) 0.078(2) 0.0599(18) 0.0277(15) 0.0121(13) -0.0014(13)
Si1 0.0349(7) 0.0215(6) 0.0238(6) 0.0057(5) 0.0135(5) 0.0029(5)
Si2 0.0171(6) 0.0355(6) 0.0210(6) 0.0103(5) 0.0038(5) 0.0020(5)
P1 0.0243(6) 0.0195(5) 0.0183(5) 0.0035(4) 0.0062(4) 0.0030(4)
P2 0.0165(5) 0.0199(5) 0.0175(5) 0.0052(4) 0.0046(4) 0.0002(4)
Ag1 0.02505(17) 0.02066(16) 0.01885(16) 0.00532(12) 0.00696(12) 0.00259(12)
B1 0.025(3) 0.030(3) 0.053(3) 0.012(2) 0.008(3) 0.006(2)

loop_
_atom_type_symbol
_atom_type_description
_atom_type_scat_dispersion_real
_atom_type_scat_dispersion_imag
_atom_type_scat_source
C C 0.0033 0.0016 'International Tables Vol C Tables 4.2.6.8 and 6.1.1.4'
H H 0.0000 0.0000 'International Tables Vol C Tables 4.2.6.8 and 6.1.1.4'
Ag Ag -0.8971 1.1015 'International Tables Vol C Tables 4.2.6.8 and 6.1.1.4'
B B 0.0013 0.0007 'International Tables Vol C Tables 4.2.6.8 and 6.1.1.4'
F F 0.0171 0.0103 'International Tables Vol C Tables 4.2.6.8 and 6.1.1.4'
N N 0.0061 0.0033 'International Tables Vol C Tables 4.2.6.8 and 6.1.1.4'
O O 0.0106 0.0060 'International Tables Vol C Tables 4.2.6.8 and 6.1.1.4'
P P 0.1023 0.0942 'International Tables Vol C Tables 4.2.6.8 and 6.1.1.4'
Si Si 0.0817 0.0704 'International Tables Vol C Tables 4.2.6.8 and 6.1.1.4'

loop_
_geom_angle_atom_site_label_1
_geom_angle_atom_site_label_2
_geom_angle_atom_site_label_3
_geom_angle
_geom_angle_site_symmetry_1
_geom_angle_site_symmetry_3
_geom_angle_publ_flag
H1A C1 H1B 109.5 . . ?
H1A C1 H1C 109.5 . . ?
H1B C1 H1C 109.5 . . ?
Si1 C1 H1A 109.5 . . ?
Si1 C1 H1B 109.5 . . ?
Si1 C1 H1C 109.5 . . ?
H2A C2 H2B 109.5 . . ?
H2A C2 H2C 109.5 . . ?
H2B C2 H2C 109.5 . . ?
Si1 C2 H2A 109.5 . . ?
Si1 C2 H2B 109.5 . . ?
Si1 C2 H2C 109.5 . . ?
H3A C3 H3B 109.5 . . ?
H3A C3 H3C 109.5 . . ?
H3B C3 H3C 109.5 . . ?
Si1 C3 H3A 109.5 . . ?
Si1 C3 H3B 109.5 . . ?
Si1 C3 H3C 109.5 . . ?
C5 C4 C9 118.7(3) . . ?
C5 C4 P1 119.1(3) . . ?
C9 C4 P1 122.0(3) . . ?
C4 C5 H5 119.8 . . ?
C6 C5 C4 120.4(3) . . ?
C6 C5 H5 119.8 . . ?
C5 C6 H6 119.8 . . ?
C5 C6 C7 120.4(4) . . ?
C7 C6 H6 119.8 . . ?
C6 C7 H7 120.0 . . ?
C8 C7 C6 120.0(4) . . ?
C8 C7 H7 120.0 . . ?
C7 C8 H8 119.8 . . ?
C7 C8 C9 120.5(3) . . ?
C9 C8 H8 119.8 . . ?
C4 C9 H9 120.0 . . ?
C8 C9 C4 120.1(3) . . ?
C8 C9 H9 120.0 . . ?
C11 C10 P1 122.0(3) . . ?
C15 C10 C11 119.6(3) . . ?
C15 C10 P1 118.5(3) . . ?
C10 C11 H11 120.2 . . ?
C12 C11 C10 119.6(4) . . ?
C12 C11 H11 120.2 . . ?
C11 C12 H12 119.9 . . ?
C13 C12 C11 120.2(4) . . ?
C13 C12 H12 119.9 . . ?
C12 C13 H13 119.8 . . ?
C12 C13 C14 120.4(4) . . ?
C14 C13 H13 119.8 . . ?
C13 C14 H14 120.0 . . ?
C13 C14 C15 119.9(4) . . ?
C15 C14 H14 120.0 . . ?
C10 C15 H15 119.9 . . ?
C14 C15 C10 120.3(4) . . ?
C14 C15 H15 119.9 . . ?
H16A C16 H16B 107.8 . . ?
C17 C16 H16A 109.1 . . ?
C17 C16 H16B 109.1 . . ?
C17 C16 P1 112.6(2) . . ?
P1 C16 H16A 109.1 . . ?
P1 C16 H16B 109.1 . . ?
C18 C17 C16 131.2(3) . . ?
C18 C17 N2 107.2(3) . . ?
N2 C17 C16 121.3(3) . . ?
C17 C18 H18 126.1 . . ?
C17 C18 C19 107.8(3) . . ?
C19 C18 H18 126.1 . . ?
C18 C19 H19 125.8 . . ?
C20 C19 C18 108.4(3) . . ?
C20 C19 H19 125.8 . . ?
C19 C20 C21 129.1(3) . . ?
C19 C20 N2 106.8(3) . . ?
N2 C20 C21 123.8(3) . . ?
C20 C21 H21A 109.2 . . ?
C20 C21 H21B 109.2 . . ?
C20 C21 P2 111.9(2) . . ?
H21A C21 H21B 107.9 . . ?
P2 C21 H21A 109.2 . . ?
P2 C21 H21B 109.2 . . ?
C23 C22 P2 122.9(3) . . ?
C27 C22 C23 118.9(3) . . ?
C27 C22 P2 118.0(3) . . ?
C22 C23 H23 120.2 . . ?
C24 C23 C22 119.6(4) . . ?
C24 C23 H23 120.2 . . ?
C23 C24 H24 119.6 . . ?
C25 C24 C23 120.8(4) . . ?
C25 C24 H24 119.6 . . ?
C24 C25 H25 119.6 . . ?
C24 C25 C26 120.9(4) . . ?
C26 C25 H25 119.6 . . ?
C25 C26 H26 120.6 . . ?
C25 C26 C27 118.7(4) . . ?
C27 C26 H26 120.6 . . ?
C22 C27 H27 119.5 . . ?
C26 C27 C22 121.1(4) . . ?
C26 C27 H27 119.5 . . ?
C29 C28 P2 120.9(3) . . ?
C33 C28 C29 118.6(3) . . ?
C33 C28 P2 120.4(3) . . ?
C28 C29 H29 119.8 . . ?
C30 C29 C28 120.5(4) . . ?
C30 C29 H29 119.8 . . ?
C29 C30 H30 119.9 . . ?
C29 C30 C31 120.3(4) . . ?
C31 C30 H30 119.9 . . ?
C30 C31 H31 119.9 . . ?
C32 C31 C30 120.2(4) . . ?
C32 C31 H31 119.9 . . ?
C31 C32 H32 120.2 . . ?
C31 C32 C33 119.6(4) . . ?
C33 C32 H32 120.2 . . ?
C28 C33 H33 119.6 . . ?
C32 C33 C28 120.9(3) . . ?
C32 C33 H33 119.6 . . ?
H34A C34 H34B 109.5 . . ?
H34A C34 H34C 109.5 . . ?
H34B C34 H34C 109.5 . . ?
Si2 C34 H34A 109.5 . . ?
Si2 C34 H34B 109.5 . . ?
Si2 C34 H34C 109.5 . . ?
H35A C35 H35B 109.5 . . ?
H35A C35 H35C 109.5 . . ?
H35B C35 H35C 109.5 . . ?
Si2 C35 H35A 109.5 . . ?
Si2 C35 H35B 109.5 . . ?
Si2 C35 H35C 109.5 . . ?
H36A C36 H36B 109.5 . . ?
H36A C36 H36C 109.5 . . ?
H36B C36 H36C 109.5 . . ?
Si2 C36 H36A 109.5 . . ?
Si2 C36 H36B 109.5 . . ?
Si2 C36 H36C 109.5 . . ?
H37A C37 H37B 108.4 . . ?
C38 C37 H37A 110.0 . . ?
C38 C37 H37B 110.0 . . ?
O1 C37 H37A 110.0 . . ?
O1 C37 H37B 110.0 . . ?
O1 C37 C38 108.3(3) . . ?
C37 C38 H38A 111.2 . . ?
C37 C38 H38B 111.2 . . ?
H38A C38 H38B 109.1 . . ?
C39 C38 C37 102.8(4) . . ?
C39 C38 H38A 111.2 . . ?
C39 C38 H38B 111.2 . . ?
C38 C39 H39A 111.2 . . ?
C38 C39 H39B 111.2 . . ?
H39A C39 H39B 109.1 . . ?
C40 C39 C38 102.8(4) . . ?
C40 C39 H39A 111.2 . . ?
C40 C39 H39B 111.2 . . ?
C39 C40 H40A 110.4 . . ?
C39 C40 H40B 110.4 . . ?
H40A C40 H40B 108.6 . . ?
O1 C40 C39 106.4(4) . . ?
O1 C40 H40A 110.4 . . ?
O1 C40 H40B 110.4 . . ?
Si1 N1 Ag1 109.52(14) . . ?
P1 N1 Si1 132.27(19) . . ?
P1 N1 Ag1 118.21(16) . . ?
C17 N2 H2 123(3) . . ?
C20 N2 C17 109.8(3) . . ?
C20 N2 H2 128(3) . . ?
Si2 N3 Ag1 114.05(14) . . ?
P2 N3 Si2 130.01(18) . . ?
P2 N3 Ag1 111.24(14) . . ?
C37 O1 C40 108.4(3) . . ?
C1 Si1 C2 110.05(18) . . ?
C1 Si1 C3 109.59(19) . . ?
C2 Si1 C3 106.81(18) . . ?
N1 Si1 C1 110.15(16) . . ?
N1 Si1 C2 106.97(16) . . ?
N1 Si1 C3 113.16(16) . . ?
C34 Si2 C36 109.73(19) . . ?
C35 Si2 C34 107.5(2) . . ?
C35 Si2 C36 108.06(19) . . ?
N3 Si2 C34 111.00(17) . . ?
N3 Si2 C35 113.30(16) . . ?
N3 Si2 C36 107.16(16) . . ?
C4 P1 C10 107.78(16) . . ?
C4 P1 C16 104.84(16) . . ?
C10 P1 C16 105.61(16) . . ?
N1 P1 C4 112.57(16) . . ?
N1 P1 C10 111.45(16) . . ?
N1 P1 C16 114.06(15) . . ?
C22 P2 C21 106.11(16) . . ?
C28 P2 C21 106.73(16) . . ?
C28 P2 C22 105.84(16) . . ?
N3 P2 C21 114.75(16) . . ?
N3 P2 C22 112.50(15) . . ?
N3 P2 C28 110.36(15) . . ?
N1 Ag1 N3 172.78(10) . . ?
F1 B1 F2 109.8(4) . . ?
F3 B1 F1 109.7(4) . . ?
F3 B1 F2 108.6(3) . . ?
F4 B1 F1 109.3(3) . . ?
F4 B1 F2 108.7(4) . . ?
F4 B1 F3 110.7(4) . . ?

loop_
_geom_bond_atom_site_label_1
_geom_bond_atom_site_label_2
_geom_bond_distance
_geom_bond_site_symmetry_2
_geom_bond_publ_flag
C1 H1A 0.9800 . ?
C1 H1B 0.9800 . ?
C1 H1C 0.9800 . ?
C1 Si1 1.866(4) . ?
C2 H2A 0.9800 . ?
C2 H2B 0.9800 . ?
C2 H2C 0.9800 . ?
C2 Si1 1.873(4) . ?
C3 H3A 0.9800 . ?
C3 H3B 0.9800 . ?
C3 H3C 0.9800 . ?
C3 Si1 1.873(4) . ?
C4 C5 1.399(5) . ?
C4 C9 1.403(5) . ?
C4 P1 1.797(4) . ?
C5 H5 0.9500 . ?
C5 C6 1.377(5) . ?
C6 H6 0.9500 . ?
C6 C7 1.385(5) . ?
C7 H7 0.9500 . ?
C7 C8 1.374(5) . ?
C8 H8 0.9500 . ?
C8 C9 1.384(5) . ?
C9 H9 0.9500 . ?
C10 C11 1.399(5) . ?
C10 C15 1.381(5) . ?
C10 P1 1.814(4) . ?
C11 H11 0.9500 . ?
C11 C12 1.383(5) . ?
C12 H12 0.9500 . ?
C12 C13 1.374(6) . ?
C13 H13 0.9500 . ?
C13 C14 1.378(6) . ?
C14 H14 0.9500 . ?
C14 C15 1.381(5) . ?
C15 H15 0.9500 . ?
C16 H16A 0.9900 . ?
C16 H16B 0.9900 . ?
C16 C17 1.495(5) . ?
C16 P1 1.820(3) . ?
C17 C18 1.363(5) . ?
C17 N2 1.382(4) . ?
C18 H18 0.9500 . ?
C18 C19 1.408(5) . ?
C19 H19 0.9500 . ?
C19 C20 1.367(5) . ?
C20 C21 1.495(5) . ?
C20 N2 1.375(4) . ?
C21 H21A 0.9900 . ?
C21 H21B 0.9900 . ?
C21 P2 1.819(3) . ?
C22 C23 1.399(5) . ?
C22 C27 1.396(5) . ?
C22 P2 1.801(4) . ?
C23 H23 0.9500 . ?
C23 C24 1.387(5) . ?
C24 H24 0.9500 . ?
C24 C25 1.370(5) . ?
C25 H25 0.9500 . ?
C25 C26 1.386(5) . ?
C26 H26 0.9500 . ?
C26 C27 1.393(5) . ?
C27 H27 0.9500 . ?
C28 C29 1.395(5) . ?
C28 C33 1.389(5) . ?
C28 P2 1.796(3) . ?
C29 H29 0.9500 . ?
C29 C30 1.378(5) . ?
C30 H30 0.9500 . ?
C30 C31 1.381(6) . ?
C31 H31 0.9500 . ?
C31 C32 1.380(5) . ?
C32 H32 0.9500 . ?
C32 C33 1.387(5) . ?
C33 H33 0.9500 . ?
C34 H34A 0.9800 . ?
C34 H34B 0.9800 . ?
C34 H34C 0.9800 . ?
C34 Si2 1.859(4) . ?
C35 H35A 0.9800 . ?
C35 H35B 0.9800 . ?
C35 H35C 0.9800 . ?
C35 Si2 1.858(4) . ?
C36 H36A 0.9800 . ?
C36 H36B 0.9800 . ?
C36 H36C 0.9800 . ?
C36 Si2 1.860(4) . ?
C37 H37A 0.9900 . ?
C37 H37B 0.9900 . ?
C37 C38 1.513(6) . ?
C37 O1 1.408(5) . ?
C38 H38A 0.9900 . ?
C38 H38B 0.9900 . ?
C38 C39 1.495(6) . ?
C39 H39A 0.9900 . ?
C39 H39B 0.9900 . ?
C39 C40 1.493(6) . ?
C40 H40A 0.9900 . ?
C40 H40B 0.9900 . ?
C40 O1 1.423(5) . ?
N1 Si1 1.731(3) . ?
N1 P1 1.587(3) . ?
N1 Ag1 2.143(3) . ?
N2 H2 0.87(4) . ?
N3 Si2 1.733(3) . ?
N3 P2 1.588(3) . ?
N3 Ag1 2.151(3) . ?
F1 B1 1.383(6) . ?
F2 B1 1.403(5) . ?
F3 B1 1.372(5) . ?
F4 B1 1.371(5) . ?

loop_
_geom_hbond_atom_site_label_D
_geom_hbond_atom_site_label_H
_geom_hbond_atom_site_label_A
_geom_hbond_distance_DH
_geom_hbond_distance_HA
_geom_hbond_distance_DA
_geom_hbond_angle_DHA
_geom_hbond_site_symmetry_A
_geom_hbond_publ_flag
N2 H2 F2 0.87(4) 1.99(4) 2.810(4) 156(4) . yes

loop_
_geom_torsion_atom_site_label_1
_geom_torsion_atom_site_label_2
_geom_torsion_atom_site_label_3
_geom_torsion_atom_site_label_4
_geom_torsion
_geom_torsion_site_symmetry_1
_geom_torsion_site_symmetry_2
_geom_torsion_site_symmetry_3
_geom_torsion_site_symmetry_4
_geom_torsion_publ_flag
C4 C5 C6 C7 -0.6(6) . . . . ?
C5 C4 C9 C8 -0.5(5) . . . . ?
C5 C4 P1 C10 -173.5(3) . . . . ?
C5 C4 P1 C16 -61.3(3) . . . . ?
C5 C4 P1 N1 63.2(3) . . . . ?
C5 C6 C7 C8 -0.1(6) . . . . ?
C6 C7 C8 C9 0.5(6) . . . . ?
C7 C8 C9 C4 -0.2(5) . . . . ?
C9 C4 C5 C6 0.9(5) . . . . ?
C9 C4 P1 C10 11.9(3) . . . . ?
C9 C4 P1 C16 124.0(3) . . . . ?
C9 C4 P1 N1 -111.4(3) . . . . ?
C10 C11 C12 C13 0.7(6) . . . . ?
C11 C10 C15 C14 1.0(5) . . . . ?
C11 C10 P1 C4 67.3(3) . . . . ?
C11 C10 P1 C16 -44.4(3) . . . . ?
C11 C10 P1 N1 -168.7(3) . . . . ?
C11 C12 C13 C14 0.3(6) . . . . ?
C12 C13 C14 C15 -0.7(6) . . . . ?
C13 C14 C15 C10 0.0(6) . . . . ?
C15 C10 C11 C12 -1.4(5) . . . . ?
C15 C10 P1 C4 -112.1(3) . . . . ?
C15 C10 P1 C16 136.2(3) . . . . ?
C15 C10 P1 N1 11.9(3) . . . . ?
C16 C17 C18 C19 -174.4(3) . . . . ?
C16 C17 N2 C20 175.4(3) . . . . ?
C17 C16 P1 C4 -179.9(2) . . . . ?
C17 C16 P1 C10 -66.2(3) . . . . ?
C17 C16 P1 N1 56.5(3) . . . . ?
C17 C18 C19 C20 -0.3(4) . . . . ?
C18 C17 N2 C20 0.4(4) . . . . ?
C18 C19 C20 C21 174.2(3) . . . . ?
C18 C19 C20 N2 0.5(4) . . . . ?
C19 C20 C21 P2 -109.4(4) . . . . ?
C19 C20 N2 C17 -0.5(4) . . . . ?
C20 C21 P2 C22 161.1(2) . . . . ?
C20 C21 P2 C28 -86.3(3) . . . . ?
C20 C21 P2 N3 36.3(3) . . . . ?
C21 C20 N2 C17 -174.6(3) . . . . ?
C22 C23 C24 C25 -0.1(5) . . . . ?
C23 C22 C27 C26 -2.2(5) . . . . ?
C23 C22 P2 C21 -26.9(3) . . . . ?
C23 C22 P2 C28 -140.1(3) . . . . ?
C23 C22 P2 N3 99.4(3) . . . . ?
C23 C24 C25 C26 -1.6(6) . . . . ?
C24 C25 C26 C27 1.3(6) . . . . ?
C25 C26 C27 C22 0.7(6) . . . . ?
C27 C22 C23 C24 1.9(5) . . . . ?
C27 C22 P2 C21 158.6(3) . . . . ?
C27 C22 P2 C28 45.4(3) . . . . ?
C27 C22 P2 N3 -75.2(3) . . . . ?
C28 C29 C30 C31 -0.1(6) . . . . ?
C29 C28 C33 C32 0.6(5) . . . . ?
C29 C28 P2 C21 -37.6(3) . . . . ?
C29 C28 P2 C22 75.1(3) . . . . ?
C29 C28 P2 N3 -162.9(3) . . . . ?
C29 C30 C31 C32 0.8(6) . . . . ?
C30 C31 C32 C33 -0.8(6) . . . . ?
C31 C32 C33 C28 0.1(5) . . . . ?
C33 C28 C29 C30 -0.6(5) . . . . ?
C33 C28 P2 C21 145.6(3) . . . . ?
C33 C28 P2 C22 -101.6(3) . . . . ?
C33 C28 P2 N3 20.3(3) . . . . ?
C37 C38 C39 C40 -31.0(5) . . . . ?
C38 C37 O1 C40 1.4(5) . . . . ?
C38 C39 C40 O1 33.3(5) . . . . ?
C39 C40 O1 C37 -21.8(5) . . . . ?
N2 C17 C18 C19 -0.1(4) . . . . ?
N2 C20 C21 P2 63.3(4) . . . . ?
O1 C37 C38 C39 19.2(5) . . . . ?
Si1 N1 P1 C4 12.2(3) . . . . ?
Si1 N1 P1 C10 -109.0(2) . . . . ?
Si1 N1 P1 C16 131.5(2) . . . . ?
Si2 N3 P2 C21 85.2(3) . . . . ?
Si2 N3 P2 C22 -36.2(3) . . . . ?
Si2 N3 P2 C28 -154.2(2) . . . . ?
P1 C4 C5 C6 -173.9(3) . . . . ?
P1 C4 C9 C8 174.1(3) . . . . ?
P1 C10 C11 C12 179.3(3) . . . . ?
P1 C10 C15 C14 -179.6(3) . . . . ?
P1 C16 C17 C18 78.8(4) . . . . ?
P1 C16 C17 N2 -94.9(3) . . . . ?
P1 N1 Si1 C1 -92.5(3) . . . . ?
P1 N1 Si1 C2 147.9(2) . . . . ?
P1 N1 Si1 C3 30.6(3) . . . . ?
P2 C22 C23 C24 -172.6(3) . . . . ?
P2 C22 C27 C26 172.5(3) . . . . ?
P2 C28 C29 C30 -177.4(3) . . . . ?
P2 C28 C33 C32 177.5(3) . . . . ?
P2 N3 Si2 C34 -68.4(3) . . . . ?
P2 N3 Si2 C35 52.7(3) . . . . ?
P2 N3 Si2 C36 171.8(2) . . . . ?
Ag1 N1 Si1 C1 86.86(18) . . . . ?
Ag1 N1 Si1 C2 -32.73(19) . . . . ?
Ag1 N1 Si1 C3 -150.08(17) . . . . ?
Ag1 N1 P1 C4 -167.08(15) . . . . ?
Ag1 N1 P1 C10 71.7(2) . . . . ?
Ag1 N1 P1 C16 -47.8(2) . . . . ?
Ag1 N3 Si2 C34 84.8(2) . . . . ?
Ag1 N3 Si2 C35 -154.06(17) . . . . ?
Ag1 N3 Si2 C36 -35.0(2) . . . . ?
Ag1 N3 P2 C21 -68.60(19) . . . . ?
Ag1 N3 P2 C22 169.96(15) . . . . ?
Ag1 N3 P2 C28 52.00(19) . . . . ?
